data_4508112
loop_
_publ_author_name
'Toda, Tomoyuki'
'Nakata, Norio'
'Matsuo, Tsukasa'
'Ishii, Akihiko'

_publ_section_title
;
 Synthesis, Structure, and 1-Hexene Polymerization Catalytic Ability of
 Group 5 Metal Complexes Incorporating an [OSSO]-Type Ligand
;
_journal_issue 8
_journal_name_full 'ACS Catalysis'
_journal_page_first 1764
_journal_paper_doi 10.1021/cs4003996
_journal_volume 3
_journal_year 2013
_chemical_formula_moiety 'C38 H58 Cl3 O2 S2 Ta, C6 H6'
_chemical_formula_sum 'C44 H64 Cl3 O2 S2 Ta'
_chemical_formula_weight 976.37
_chemical_name_common C8H14[OSSO]TaCl3
_chemical_name_systematic
; 
  C8H14[OSSO]TaCl3
;
_space_group_IT_number 4
_symmetry_cell_setting monoclinic
_symmetry_Int_Tables_number 4
_symmetry_space_group_name_Hall 'P 2yb'
_symmetry_space_group_name_H-M 'P 1 21 1'
_atom_sites_solution_hydrogens geom
_atom_sites_solution_primary direct
_atom_sites_solution_secondary difmap
_audit_creation_method SHELXL-97
_cell_angle_alpha 90.00
_cell_angle_beta 101.6606(14)
_cell_angle_gamma 90.00
_cell_formula_units_Z 2
_cell_length_a 14.0634(12)
_cell_length_b 11.4960(10)
_cell_length_c 14.0371(12)
_cell_measurement_temperature 100(2)
_cell_volume 2222.6(3)
_computing_cell_refinement CrystalClear
_computing_data_collection CrystalClear
_computing_data_reduction CrystalClear
_computing_molecular_graphics 'ORTEP-3 for Windows'
_computing_publication_material SHELXL-97
_computing_structure_refinement SHELXL-97
_computing_structure_solution SIR-2004
_diffrn_ambient_temperature 100(2)
_diffrn_measured_fraction_theta_full 0.996
_diffrn_measured_fraction_theta_max 0.996
_diffrn_measurement_device_type 'Rigaku AFC-8 with Saturn70 CCD'
_diffrn_measurement_method \w-scan
_diffrn_radiation_monochromator confocal
_diffrn_radiation_source 'fine-focus rotating anode'
_diffrn_radiation_type MoK\a
_diffrn_radiation_wavelength 0.71075
_diffrn_reflns_av_R_equivalents 0.0448
_diffrn_reflns_av_sigmaI/netI 0.0378
_diffrn_reflns_limit_h_max 17
_diffrn_reflns_limit_h_min -17
_diffrn_reflns_limit_k_max 12
_diffrn_reflns_limit_k_min -13
_diffrn_reflns_limit_l_max 16
_diffrn_reflns_limit_l_min -16
_diffrn_reflns_number 15899
_diffrn_reflns_theta_full 25.50
_diffrn_reflns_theta_max 25.50
_diffrn_reflns_theta_min 2.90
_exptl_absorpt_coefficient_mu 2.781
_exptl_absorpt_correction_T_max 0.6062
_exptl_absorpt_correction_T_min 0.6062
_exptl_crystal_colour yellow
_exptl_crystal_density_diffrn 1.459
_exptl_crystal_density_meas ?
_exptl_crystal_density_method 'not measured'
_exptl_crystal_description prism
_exptl_crystal_F_000 1000
_exptl_crystal_size_max 0.20
_exptl_crystal_size_mid 0.20
_exptl_crystal_size_min 0.20
_refine_diff_density_max 1.225
_refine_diff_density_min -0.934
_refine_diff_density_rms 0.088
_refine_ls_abs_structure_details 'Flack H D (1983), Acta Cryst. A39, 876-881'
_refine_ls_abs_structure_Flack 0.013(5)
_refine_ls_extinction_method none
_refine_ls_goodness_of_fit_ref 1.059
_refine_ls_hydrogen_treatment constr
_refine_ls_matrix_type full
_refine_ls_number_parameters 481
_refine_ls_number_reflns 6613
_refine_ls_number_restraints 1
_refine_ls_restrained_S_all 1.059
_refine_ls_R_factor_all 0.0234
_refine_ls_R_factor_gt 0.0232
_refine_ls_shift/su_max 0.002
_refine_ls_shift/su_mean 0.000
_refine_ls_structure_factor_coef Fsqd
_refine_ls_weighting_details 'calc w=1/[\s^2^(Fo^2^)+(0.0355P)^2^+0.2315P] where P=(Fo^2^+2Fc^2^)/3'
_refine_ls_weighting_scheme calc
_refine_ls_wR_factor_gt 0.0587
_refine_ls_wR_factor_ref 0.0588
_reflns_number_gt 6573
_reflns_number_total 6613
_reflns_threshold_expression >2sigma(I)
_cod_data_source_file cs4003996_si_004.cif
_cod_data_source_block riken13
_cod_depositor_comments
;
The following automatic conversions were performed:

'_exptl_crystal_density_meas' value 'not measured' was changed to '?'
- the value is perceived as not measured.

Automatic conversion script
Id: cif_fix_values 3008 2015-01-20 13:52:24Z robertas 
;
_cod_original_sg_symbol_H-M 'P 21'
_cod_database_code 4508112

loop_
_symmetry_equiv_pos_as_xyz
'x, y, z'
'-x, y+1/2, -z'

loop_
_atom_site_label
_atom_site_type_symbol
_atom_site_fract_x
_atom_site_fract_y
_atom_site_fract_z
_atom_site_U_iso_or_equiv
_atom_site_adp_type
_atom_site_occupancy
_atom_site_symmetry_multiplicity
_atom_site_calc_flag
_atom_site_refinement_flags
Ta1 Ta 0.777273(8) 0.499839(18) 0.898733(8) 0.01202(5) Uani 1 1 d .
S1 S 0.63818(7) 0.63390(9) 0.94435(7) 0.0136(2) Uani 1 1 d .
C1 C 0.6689(3) 0.7882(3) 0.9435(3) 0.0135(8) Uani 1 1 d .
H1 H 0.6685 0.8118 0.8748 0.016 Uiso 1 1 calc R
C2 C 0.7719(3) 0.8008(3) 1.0023(3) 0.0159(8) Uani 1 1 d .
H2 H 0.7742 0.7667 1.0682 0.019 Uiso 1 1 calc R
S2 S 0.85025(7) 0.71354(8) 0.94049(7) 0.01318(18) Uani 1 1 d .
C3 C 0.8074(3) 0.9265(3) 1.0152(3) 0.0247(10) Uani 1 1 d .
H3 H 0.7660 0.9680 1.0535 0.030 Uiso 1 1 calc R
H4 H 0.8742 0.9256 1.0549 0.030 Uiso 1 1 calc R
C4 C 0.8089(3) 0.9978(6) 0.9241(3) 0.0319(9) Uani 1 1 d .
H5 H 0.8505 0.9563 0.8860 0.038 Uiso 1 1 calc R
H6 H 0.8412 1.0728 0.9448 0.038 Uiso 1 1 calc R
C5 C 0.7112(3) 1.0251(4) 0.8546(4) 0.0298(12) Uani 1 1 d .
H7 H 0.7219 1.0883 0.8100 0.036 Uiso 1 1 calc R
H8 H 0.6901 0.9553 0.8146 0.036 Uiso 1 1 calc R
C6 C 0.6287(3) 1.0619(4) 0.9061(4) 0.0285(10) Uani 1 1 d .
H9 H 0.6583 1.0914 0.9717 0.034 Uiso 1 1 calc R
H10 H 0.5929 1.1273 0.8693 0.034 Uiso 1 1 calc R
C7 C 0.5559(3) 0.9670(3) 0.9172(3) 0.0245(10) Uani 1 1 d .
H11 H 0.5270 0.9376 0.8515 0.029 Uiso 1 1 calc R
H12 H 0.5029 1.0036 0.9435 0.029 Uiso 1 1 calc R
C8 C 0.5927(3) 0.8621(3) 0.9814(3) 0.0195(8) Uani 1 1 d .
H13 H 0.5367 0.8120 0.9864 0.023 Uiso 1 1 calc R
H14 H 0.6215 0.8902 1.0476 0.023 Uiso 1 1 calc R
C9 C 0.5481(3) 0.6296(3) 0.8298(3) 0.0153(8) Uani 1 1 d .
H15 H 0.5294 0.5476 0.8149 0.018 Uiso 1 1 calc R
H16 H 0.4893 0.6718 0.8392 0.018 Uiso 1 1 calc R
C10 C 0.5814(3) 0.6813(3) 0.7432(3) 0.0141(8) Uani 1 1 d .
C11 C 0.5243(3) 0.7667(3) 0.6883(3) 0.0164(8) Uani 1 1 d .
H17 H 0.4663 0.7918 0.7068 0.020 Uiso 1 1 calc R
C12 C 0.5508(3) 0.8153(3) 0.6074(3) 0.0165(8) Uani 1 1 d .
C13 C 0.6351(3) 0.7740(3) 0.5811(3) 0.0161(8) Uani 1 1 d .
H18 H 0.6518 0.8044 0.5237 0.019 Uiso 1 1 calc R
C14 C 0.6966(3) 0.6909(3) 0.6339(3) 0.0148(8) Uani 1 1 d .
C15 C 0.6680(3) 0.6463(3) 0.7172(3) 0.0130(8) Uani 1 1 d .
C16 C 0.4903(3) 0.9105(4) 0.5459(3) 0.0221(9) Uani 1 1 d .
C17 C 0.5574(3) 1.0080(6) 0.5238(4) 0.0390(12) Uani 1 1 d .
H19 H 0.5187 1.0671 0.4829 0.058 Uiso 1 1 calc R
H20 H 0.6055 0.9755 0.4894 0.058 Uiso 1 1 calc R
H21 H 0.5908 1.0436 0.5848 0.058 Uiso 1 1 calc R
C18 C 0.4166(4) 0.9652(4) 0.5988(3) 0.0312(12) Uani 1 1 d .
H22 H 0.4505 0.9973 0.6612 0.047 Uiso 1 1 calc R
H23 H 0.3703 0.9059 0.6104 0.047 Uiso 1 1 calc R
H24 H 0.3818 1.0277 0.5588 0.047 Uiso 1 1 calc R
C19 C 0.4371(3) 0.8567(4) 0.4503(3) 0.0295(10) Uani 1 1 d .
H25 H 0.4015 0.9176 0.4089 0.044 Uiso 1 1 calc R
H26 H 0.3914 0.7977 0.4639 0.044 Uiso 1 1 calc R
H27 H 0.4843 0.8205 0.4169 0.044 Uiso 1 1 calc R
C20 C 0.7924(3) 0.6582(4) 0.6035(3) 0.0177(8) Uani 1 1 d .
C21 C 0.8764(3) 0.7194(4) 0.6743(3) 0.0227(9) Uani 1 1 d .
H28 H 0.8796 0.6901 0.7404 0.034 Uiso 1 1 calc R
H29 H 0.8648 0.8035 0.6729 0.034 Uiso 1 1 calc R
H30 H 0.9379 0.7034 0.6542 0.034 Uiso 1 1 calc R
C22 C 0.8102(3) 0.5263(3) 0.6040(3) 0.0218(10) Uani 1 1 d .
H31 H 0.8122 0.4955 0.6695 0.033 Uiso 1 1 calc R
H32 H 0.8723 0.5106 0.5848 0.033 Uiso 1 1 calc R
H33 H 0.7576 0.4885 0.5580 0.033 Uiso 1 1 calc R
C23 C 0.7948(3) 0.7019(4) 0.4998(3) 0.0212(9) Uani 1 1 d .
H34 H 0.8518 0.6696 0.4789 0.032 Uiso 1 1 calc R
H35 H 0.7985 0.7870 0.5000 0.032 Uiso 1 1 calc R
H36 H 0.7357 0.6768 0.4548 0.032 Uiso 1 1 calc R
O1 O 0.72295(18) 0.5647(2) 0.77572(19) 0.0149(6) Uani 1 1 d .
C24 C 0.9549(3) 0.6901(4) 1.0390(3) 0.0167(8) Uani 1 1 d .
H37 H 1.0064 0.6529 1.0108 0.020 Uiso 1 1 calc R
H38 H 0.9796 0.7674 1.0636 0.020 Uiso 1 1 calc R
C25 C 0.9418(3) 0.6179(3) 1.1258(3) 0.0142(8) Uani 1 1 d .
C26 C 0.9995(3) 0.6495(3) 1.2143(3) 0.0156(8) Uani 1 1 d .
H39 H 1.0381 0.7177 1.2177 0.019 Uiso 1 1 calc R
C27 C 1.0025(3) 0.5836(3) 1.2988(3) 0.0155(8) Uani 1 1 d .
C28 C 0.9426(2) 0.4865(4) 1.2917(2) 0.0155(8) Uani 1 1 d .
H40 H 0.9438 0.4410 1.3484 0.019 Uiso 1 1 calc R
C29 C 0.8804(3) 0.4521(3) 1.2048(3) 0.0148(8) Uani 1 1 d .
C30 C 0.8838(2) 0.5178(3) 1.1216(3) 0.0132(9) Uani 1 1 d .
C31 C 1.0737(3) 0.6178(4) 1.3926(3) 0.0196(9) Uani 1 1 d .
C32 C 1.0590(3) 0.7465(4) 1.4175(3) 0.0268(10) Uani 1 1 d .
H41 H 0.9929 0.7574 1.4285 0.040 Uiso 1 1 calc R
H42 H 1.0687 0.7959 1.3634 0.040 Uiso 1 1 calc R
H43 H 1.1059 0.7679 1.4765 0.040 Uiso 1 1 calc R
C33 C 1.0612(3) 0.5426(4) 1.4798(3) 0.0236(9) Uani 1 1 d .
H44 H 0.9951 0.5516 1.4910 0.035 Uiso 1 1 calc R
H45 H 1.1079 0.5675 1.5379 0.035 Uiso 1 1 calc R
H46 H 1.0728 0.4608 1.4662 0.035 Uiso 1 1 calc R
C34 C 1.1785(3) 0.6023(4) 1.3774(3) 0.0271(10) Uani 1 1 d .
H47 H 1.2242 0.6273 1.4360 0.041 Uiso 1 1 calc R
H48 H 1.1879 0.6494 1.3219 0.041 Uiso 1 1 calc R
H49 H 1.1899 0.5202 1.3646 0.041 Uiso 1 1 calc R
C35 C 0.8128(3) 0.3464(3) 1.2035(3) 0.0166(8) Uani 1 1 d .
C36 C 0.7067(3) 0.3879(4) 1.1728(3) 0.0230(9) Uani 1 1 d .
H50 H 0.6902 0.4373 1.2240 0.034 Uiso 1 1 calc R
H51 H 0.6633 0.3203 1.1627 0.034 Uiso 1 1 calc R
H52 H 0.6991 0.4324 1.1122 0.034 Uiso 1 1 calc R
C37 C 0.8348(3) 0.2522(3) 1.1328(3) 0.0227(9) Uani 1 1 d .
H53 H 0.8228 0.2836 1.0665 0.034 Uiso 1 1 calc R
H54 H 0.7927 0.1847 1.1351 0.034 Uiso 1 1 calc R
H55 H 0.9029 0.2284 1.1518 0.034 Uiso 1 1 calc R
C38 C 0.8240(3) 0.2889(4) 1.3038(3) 0.0229(9) Uani 1 1 d .
H56 H 0.8901 0.2583 1.3238 0.034 Uiso 1 1 calc R
H57 H 0.7773 0.2251 1.3004 0.034 Uiso 1 1 calc R
H58 H 0.8120 0.3466 1.3514 0.034 Uiso 1 1 calc R
O2 O 0.82868(17) 0.4847(3) 1.03306(18) 0.0145(5) Uani 1 1 d .
Cl1 Cl 0.94191(6) 0.51018(12) 0.86533(7) 0.0210(2) Uani 1 1 d .
Cl2 Cl 0.80311(8) 0.31001(9) 0.83794(8) 0.0259(2) Uani 1 1 d .
Cl3 Cl 0.63433(8) 0.38636(9) 0.91793(9) 0.0212(2) Uani 1 1 d .
C39 C 0.6565(7) -0.0622(7) 1.2817(5) 0.086(3) Uani 1 1 d .
H59 H 0.6256 0.0074 1.2956 0.103 Uiso 1 1 calc R
C40 C 0.7550(6) -0.0622(6) 1.2849(4) 0.068(2) Uani 1 1 d .
H60 H 0.7915 0.0075 1.2987 0.081 Uiso 1 1 calc R
C41 C 0.7998(4) -0.1637(5) 1.2680(4) 0.0436(14) Uani 1 1 d .
H61 H 0.8677 -0.1640 1.2699 0.052 Uiso 1 1 calc R
C42 C 0.7489(4) -0.2631(5) 1.2489(4) 0.0358(13) Uani 1 1 d .
H62 H 0.7818 -0.3333 1.2403 0.043 Uiso 1 1 calc R
C43 C 0.6503(4) -0.2641(6) 1.2417(4) 0.0474(15) Uani 1 1 d .
H63 H 0.6138 -0.3334 1.2252 0.057 Uiso 1 1 calc R
C44 C 0.6038(5) -0.1586(9) 1.2595(4) 0.071(3) Uani 1 1 d .
H64 H 0.5356 -0.1569 1.2556 0.086 Uiso 1 1 calc R

loop_
_atom_site_aniso_label
_atom_site_aniso_U_11
_atom_site_aniso_U_22
_atom_site_aniso_U_33
_atom_site_aniso_U_23
_atom_site_aniso_U_13
_atom_site_aniso_U_12
Ta1 0.01311(7) 0.00963(8) 0.01219(8) 0.00113(7) -0.00016(5) 0.00079(7)
S1 0.0138(5) 0.0121(5) 0.0151(5) 0.0020(4) 0.0029(4) -0.0011(4)
C1 0.0159(19) 0.0100(19) 0.0135(19) -0.0029(16) 0.0007(16) -0.0018(15)
C2 0.0170(19) 0.016(2) 0.0127(18) -0.0013(17) -0.0018(15) 0.0002(16)
S2 0.0134(4) 0.0116(4) 0.0132(4) 0.0015(4) -0.0006(4) -0.0006(3)
C3 0.021(2) 0.013(2) 0.034(3) -0.0042(19) -0.0068(19) -0.0013(16)
C4 0.0253(19) 0.0115(17) 0.060(3) 0.005(4) 0.0107(19) -0.007(3)
C5 0.036(2) 0.016(3) 0.035(2) 0.0067(18) 0.003(2) -0.0063(17)
C6 0.028(2) 0.013(2) 0.039(3) 0.002(2) -0.005(2) 0.0029(17)
C7 0.022(2) 0.014(2) 0.034(2) -0.0033(17) 0.0003(18) 0.0051(14)
C8 0.019(2) 0.018(2) 0.022(2) -0.0041(18) 0.0057(17) 0.0005(16)
C9 0.0115(17) 0.019(2) 0.0150(19) 0.0004(17) 0.0015(15) -0.0016(15)
C10 0.0165(19) 0.0109(18) 0.0133(19) -0.0032(16) -0.0011(15) -0.0035(15)
C11 0.0116(18) 0.0152(19) 0.021(2) -0.0048(17) -0.0008(16) -0.0001(14)
C12 0.0159(18) 0.0133(19) 0.017(2) -0.0014(17) -0.0034(16) 0.0008(15)
C13 0.0163(19) 0.0135(19) 0.018(2) 0.0002(17) 0.0022(16) -0.0006(15)
C14 0.0176(19) 0.0108(18) 0.0146(19) -0.0025(16) 0.0003(16) -0.0024(15)
C15 0.0116(18) 0.0105(18) 0.0149(19) -0.0014(16) -0.0023(15) -0.0003(14)
C16 0.018(2) 0.020(2) 0.026(2) 0.0038(18) -0.0023(17) 0.0056(16)
C17 0.032(2) 0.024(2) 0.059(3) 0.020(3) 0.003(2) 0.007(3)
C18 0.038(3) 0.030(3) 0.024(2) 0.0023(19) 0.0024(19) 0.0208(18)
C19 0.030(2) 0.038(3) 0.018(2) 0.010(2) -0.0013(18) 0.012(2)
C20 0.017(2) 0.019(2) 0.016(2) 0.0056(17) 0.0016(16) 0.0015(16)
C21 0.016(2) 0.025(2) 0.025(2) 0.0077(19) -0.0014(17) -0.0010(16)
C22 0.0200(18) 0.025(3) 0.021(2) 0.0007(17) 0.0057(16) 0.0025(15)
C23 0.017(2) 0.030(2) 0.016(2) 0.0038(19) 0.0049(17) 0.0019(17)
O1 0.0161(13) 0.0137(14) 0.0141(13) 0.0011(11) 0.0011(11) 0.0027(11)
C24 0.0139(18) 0.0161(19) 0.018(2) 0.0024(17) -0.0026(16) -0.0040(15)
C25 0.0091(17) 0.018(2) 0.0148(19) 0.0049(17) 0.0016(15) 0.0056(14)
C26 0.0123(18) 0.017(2) 0.0173(19) 0.0030(17) 0.0023(15) 0.0016(15)
C27 0.0136(18) 0.0185(19) 0.0130(19) -0.0006(16) -0.0006(15) 0.0019(15)
C28 0.0168(16) 0.016(2) 0.0126(15) 0.009(2) 0.0016(13) 0.0054(19)
C29 0.0126(18) 0.0112(16) 0.021(2) 0.0034(16) 0.0041(16) 0.0025(14)
C30 0.0102(15) 0.017(2) 0.0118(16) 0.0014(16) 0.0000(13) 0.0045(15)
C31 0.019(2) 0.024(2) 0.0137(19) -0.0012(18) -0.0018(16) -0.0021(16)
C32 0.034(3) 0.023(2) 0.020(2) -0.0027(19) -0.0025(19) -0.0040(19)
C33 0.029(2) 0.030(2) 0.0107(19) -0.0006(18) 0.0000(17) -0.0045(17)
C34 0.018(2) 0.045(3) 0.016(2) 0.002(2) -0.0030(17) -0.0034(19)
C35 0.0158(19) 0.0146(19) 0.018(2) 0.0047(17) 0.0007(16) -0.0025(15)
C36 0.016(2) 0.027(2) 0.025(2) 0.006(2) 0.0000(17) -0.0040(17)
C37 0.033(2) 0.0109(19) 0.024(2) -0.0013(18) 0.0051(19) -0.0002(17)
C38 0.025(2) 0.022(2) 0.021(2) 0.0043(19) 0.0038(18) -0.0058(17)
O2 0.0165(11) 0.0095(15) 0.0161(11) 0.0025(14) 0.0002(9) 0.0007(12)
Cl1 0.0150(4) 0.0246(6) 0.0228(4) 0.0040(5) 0.0021(3) 0.0033(5)
Cl2 0.0332(6) 0.0130(5) 0.0315(6) -0.0030(4) 0.0066(5) 0.0038(4)
Cl3 0.0203(5) 0.0158(5) 0.0260(6) 0.0022(5) 0.0009(4) -0.0052(4)
C39 0.129(8) 0.086(6) 0.026(3) -0.021(4) -0.025(4) 0.081(6)
C40 0.101(6) 0.044(3) 0.035(3) -0.004(3) -0.044(4) 0.022(4)
C41 0.051(3) 0.048(3) 0.027(3) 0.007(3) -0.005(3) 0.010(3)
C42 0.056(3) 0.033(3) 0.022(2) 0.009(2) 0.016(2) 0.021(2)
C43 0.060(4) 0.058(4) 0.022(3) 0.016(3) 0.004(3) 0.000(3)
C44 0.043(4) 0.150(8) 0.020(3) 0.025(4) 0.005(3) 0.050(5)

loop_
_atom_type_symbol
_atom_type_description
_atom_type_scat_dispersion_real
_atom_type_scat_dispersion_imag
_atom_type_scat_source
C C 0.0033 0.0016 'International Tables Vol C Tables 4.2.6.8 and 6.1.1.4'
H H 0.0000 0.0000 'International Tables Vol C Tables 4.2.6.8 and 6.1.1.4'
Cl Cl 0.1484 0.1585 'International Tables Vol C Tables 4.2.6.8 and 6.1.1.4'
O O 0.0106 0.0060 'International Tables Vol C Tables 4.2.6.8 and 6.1.1.4'
S S 0.1246 0.1234 'International Tables Vol C Tables 4.2.6.8 and 6.1.1.4'
Ta Ta -0.7052 6.5227 'International Tables Vol C Tables 4.2.6.8 and 6.1.1.4'

loop_
_geom_angle_atom_site_label_1
_geom_angle_atom_site_label_2
_geom_angle_atom_site_label_3
_geom_angle
O2 Ta1 O1 161.85(12)
O2 Ta1 Cl2 102.51(10)
O1 Ta1 Cl2 95.50(8)
O2 Ta1 Cl1 90.56(8)
O1 Ta1 Cl1 91.66(8)
Cl2 Ta1 Cl1 76.09(4)
O2 Ta1 Cl3 89.89(9)
O1 Ta1 Cl3 96.94(8)
Cl2 Ta1 Cl3 75.04(4)
Cl1 Ta1 Cl3 150.51(4)
O2 Ta1 S1 87.99(8)
O1 Ta1 S1 79.12(8)
Cl2 Ta1 S1 141.49(3)
Cl1 Ta1 S1 141.53(4)
Cl3 Ta1 S1 67.94(3)
O2 Ta1 S2 79.26(10)
O1 Ta1 S2 84.54(8)
Cl2 Ta1 S2 146.41(3)
Cl1 Ta1 S2 70.34(4)
Cl3 Ta1 S2 138.43(3)
S1 Ta1 S2 71.64(3)
C1 S1 C9 98.18(18)
C1 S1 Ta1 111.95(12)
C9 S1 Ta1 100.61(12)
C2 C1 C8 114.3(3)
C2 C1 S1 106.8(3)
C8 C1 S1 110.5(3)
C1 C2 C3 114.0(3)
C1 C2 S2 106.8(3)
C3 C2 S2 111.2(3)
C24 S2 C2 101.08(18)
C24 S2 Ta1 104.16(14)
C2 S2 Ta1 111.42(13)
C4 C3 C2 117.9(4)
C3 C4 C5 118.5(3)
C6 C5 C4 114.6(4)
C7 C6 C5 115.8(4)
C6 C7 C8 118.0(3)
C7 C8 C1 114.0(3)
C10 C9 S1 115.0(3)
C11 C10 C15 119.3(4)
C11 C10 C9 119.0(3)
C15 C10 C9 121.7(4)
C12 C11 C10 121.2(4)
C11 C12 C13 117.7(4)
C11 C12 C16 122.6(4)
C13 C12 C16 119.7(4)
C12 C13 C14 124.1(4)
C13 C14 C15 116.1(4)
C13 C14 C20 120.2(3)
C15 C14 C20 123.6(3)
O1 C15 C10 116.9(3)
O1 C15 C14 121.6(3)
C10 C15 C14 121.5(4)
C18 C16 C19 109.5(4)
C18 C16 C17 107.6(4)
C19 C16 C17 109.2(4)
C18 C16 C12 111.9(3)
C19 C16 C12 108.8(4)
C17 C16 C12 109.9(3)
C22 C20 C14 113.1(3)
C22 C20 C23 106.9(3)
C14 C20 C23 111.6(3)
C22 C20 C21 110.1(3)
C14 C20 C21 107.9(3)
C23 C20 C21 107.2(3)
C15 O1 Ta1 152.4(2)
C25 C24 S2 118.7(3)
C26 C25 C30 118.7(3)
C26 C25 C24 115.6(3)
C30 C25 C24 125.4(3)
C25 C26 C27 121.9(4)
C28 C27 C26 117.3(3)
C28 C27 C31 123.3(3)
C26 C27 C31 119.3(4)
C27 C28 C29 123.4(4)
C30 C29 C28 116.9(4)
C30 C29 C35 122.7(4)
C28 C29 C35 120.4(4)
O2 C30 C29 119.7(4)
O2 C30 C25 118.7(3)
C29 C30 C25 121.7(3)
C27 C31 C33 112.3(3)
C27 C31 C34 109.1(3)
C33 C31 C34 108.1(3)
C27 C31 C32 110.2(3)
C33 C31 C32 108.4(3)
C34 C31 C32 108.6(4)
C38 C35 C29 112.3(3)
C38 C35 C37 106.9(3)
C29 C35 C37 110.9(3)
C38 C35 C36 107.7(3)
C29 C35 C36 108.6(3)
C37 C35 C36 110.3(3)
C30 O2 Ta1 155.2(3)
C44 C39 C40 121.1(6)
C41 C40 C39 119.2(7)
C42 C41 C40 120.9(6)
C41 C42 C43 120.8(5)
C42 C43 C44 118.3(6)
C39 C44 C43 119.7(6)

loop_
_geom_bond_atom_site_label_1
_geom_bond_atom_site_label_2
_geom_bond_distance
Ta1 O2 1.886(2)
Ta1 O1 1.894(3)
Ta1 Cl2 2.3975(10)
Ta1 Cl1 2.4564(9)
Ta1 Cl3 2.4566(11)
Ta1 S1 2.6680(10)
Ta1 S2 2.6813(10)
S1 C1 1.827(4)
S1 C9 1.836(4)
C1 C2 1.523(5)
C1 C8 1.544(5)
C2 C3 1.528(5)
C2 S2 1.833(4)
S2 C24 1.825(4)
C3 C4 1.523(7)
C4 C5 1.548(6)
C5 C6 1.545(6)
C6 C7 1.526(6)
C7 C8 1.531(6)
C9 C10 1.509(5)
C10 C11 1.397(6)
C10 C15 1.401(5)
C11 C12 1.381(6)
C12 C13 1.395(5)
C12 C16 1.539(5)
C13 C14 1.396(5)
C14 C15 1.408(5)
C14 C20 1.539(5)
C15 O1 1.377(5)
C16 C18 1.527(6)
C16 C19 1.529(6)
C16 C17 1.537(7)
C20 C22 1.537(5)
C20 C23 1.548(5)
C20 C21 1.550(6)
C24 C25 1.515(5)
C25 C26 1.388(5)
C25 C30 1.405(5)
C26 C27 1.400(5)
C27 C28 1.390(6)
C27 C31 1.535(5)
C28 C29 1.406(5)
C29 C30 1.399(5)
C29 C35 1.542(5)
C30 O2 1.380(4)
C31 C33 1.538(5)
C31 C34 1.541(6)
C31 C32 1.544(6)
C35 C38 1.535(5)
C35 C37 1.542(6)
C35 C36 1.543(5)
C39 C44 1.335(12)
C39 C40 1.377(12)
C40 C41 1.370(9)
C41 C42 1.346(8)
C42 C43 1.371(8)
C43 C44 1.424(10)

loop_
_geom_torsion_atom_site_label_1
_geom_torsion_atom_site_label_2
_geom_torsion_atom_site_label_3
_geom_torsion_atom_site_label_4
_geom_torsion
O2 Ta1 S1 C1 94.10(17)
O1 Ta1 S1 C1 -73.05(16)
Cl2 Ta1 S1 C1 -158.20(14)
Cl1 Ta1 S1 C1 5.74(16)
Cl3 Ta1 S1 C1 -175.21(15)
S2 Ta1 S1 C1 14.75(14)
O2 Ta1 S1 C9 -162.51(16)
O1 Ta1 S1 C9 30.33(15)
Cl2 Ta1 S1 C9 -54.81(14)
Cl1 Ta1 S1 C9 109.13(13)
Cl3 Ta1 S1 C9 -71.82(13)
S2 Ta1 S1 C9 118.13(13)
C9 S1 C1 C2 -153.6(3)
Ta1 S1 C1 C2 -48.6(3)
C9 S1 C1 C8 81.5(3)
Ta1 S1 C1 C8 -173.6(2)
C8 C1 C2 C3 -53.4(5)
S1 C1 C2 C3 -176.0(3)
C8 C1 C2 S2 -176.6(3)
S1 C1 C2 S2 60.8(3)
C1 C2 S2 C24 -158.6(3)
C3 C2 S2 C24 76.5(3)
C1 C2 S2 Ta1 -48.4(3)
C3 C2 S2 Ta1 -173.4(2)
O2 Ta1 S2 C24 31.37(15)
O1 Ta1 S2 C24 -156.85(16)
Cl2 Ta1 S2 C24 -65.13(15)
Cl1 Ta1 S2 C24 -63.12(14)
Cl3 Ta1 S2 C24 108.85(14)
S1 Ta1 S2 C24 122.82(14)
O2 Ta1 S2 C2 -76.81(16)
O1 Ta1 S2 C2 94.97(16)
Cl2 Ta1 S2 C2 -173.30(14)
Cl1 Ta1 S2 C2 -171.30(14)
Cl3 Ta1 S2 C2 0.67(15)
S1 Ta1 S2 C2 14.64(14)
C1 C2 C3 C4 -58.6(5)
S2 C2 C3 C4 62.2(4)
C2 C3 C4 C5 64.6(6)
C3 C4 C5 C6 43.1(7)
C4 C5 C6 C7 -99.7(5)
C5 C6 C7 C8 64.6(5)
C6 C7 C8 C1 -63.5(5)
C2 C1 C8 C7 107.3(4)
S1 C1 C8 C7 -132.1(3)
C1 S1 C9 C10 51.4(3)
Ta1 S1 C9 C10 -62.9(3)
S1 C9 C10 C11 -127.1(3)
S1 C9 C10 C15 52.5(5)
C15 C10 C11 C12 1.5(6)
C9 C10 C11 C12 -178.9(4)
C10 C11 C12 C13 1.6(6)
C10 C11 C12 C16 -179.3(4)
C11 C12 C13 C14 -3.1(6)
C16 C12 C13 C14 177.7(4)
C12 C13 C14 C15 1.4(6)
C12 C13 C14 C20 -175.1(4)
C11 C10 C15 O1 178.0(3)
C9 C10 C15 O1 -1.6(5)
C11 C10 C15 C14 -3.3(6)
C9 C10 C15 C14 177.1(4)
C13 C14 C15 O1 -179.4(3)
C20 C14 C15 O1 -3.1(6)
C13 C14 C15 C10 1.9(6)
C20 C14 C15 C10 178.2(4)
C11 C12 C16 C18 15.1(6)
C13 C12 C16 C18 -165.8(4)
C11 C12 C16 C19 -105.9(4)
C13 C12 C16 C19 73.2(5)
C11 C12 C16 C17 134.6(4)
C13 C12 C16 C17 -46.3(5)
C13 C14 C20 C22 -135.1(4)
C15 C14 C20 C22 48.7(5)
C13 C14 C20 C23 -14.6(5)
C15 C14 C20 C23 169.2(4)
C13 C14 C20 C21 102.9(4)
C15 C14 C20 C21 -73.3(5)
C10 C15 O1 Ta1 -40.4(7)
C14 C15 O1 Ta1 140.9(4)
O2 Ta1 O1 C15 -27.9(7)
Cl2 Ta1 O1 C15 159.0(5)
Cl1 Ta1 O1 C15 -124.8(5)
Cl3 Ta1 O1 C15 83.5(5)
S1 Ta1 O1 C15 17.6(5)
S2 Ta1 O1 C15 -54.7(5)
C2 S2 C24 C25 65.7(3)
Ta1 S2 C24 C25 -50.0(3)
S2 C24 C25 C26 -147.7(3)
S2 C24 C25 C30 38.4(5)
C30 C25 C26 C27 0.9(5)
C24 C25 C26 C27 -173.4(3)
C25 C26 C27 C28 -2.1(6)
C25 C26 C27 C31 175.2(3)
C26 C27 C28 C29 0.1(6)
C31 C27 C28 C29 -177.1(4)
C27 C28 C29 C30 2.9(6)
C27 C28 C29 C35 -177.3(4)
C28 C29 C30 O2 176.4(3)
C35 C29 C30 O2 -3.4(5)
C28 C29 C30 C25 -4.1(5)
C35 C29 C30 C25 176.1(3)
C26 C25 C30 O2 -178.2(3)
C24 C25 C30 O2 -4.4(5)
C26 C25 C30 C29 2.3(5)
C24 C25 C30 C29 176.0(4)
C28 C27 C31 C33 -7.6(5)
C26 C27 C31 C33 175.2(4)
C28 C27 C31 C34 112.2(4)
C26 C27 C31 C34 -64.9(5)
C28 C27 C31 C32 -128.6(4)
C26 C27 C31 C32 54.3(5)
C30 C29 C35 C38 179.3(4)
C28 C29 C35 C38 -0.5(5)
C30 C29 C35 C37 59.7(5)
C28 C29 C35 C37 -120.1(4)
C30 C29 C35 C36 -61.7(5)
C28 C29 C35 C36 118.6(4)
C29 C30 O2 Ta1 175.8(4)
C25 C30 O2 Ta1 -3.7(8)
O1 Ta1 O2 C30 -40.3(7)
Cl2 Ta1 O2 C30 132.6(5)
Cl1 Ta1 O2 C30 56.7(6)
Cl3 Ta1 O2 C30 -152.8(6)
S1 Ta1 O2 C30 -84.8(6)
S2 Ta1 O2 C30 -13.1(5)
C44 C39 C40 C41 -2.1(10)
C39 C40 C41 C42 -0.3(9)
C40 C41 C42 C43 2.8(8)
C41 C42 C43 C44 -2.9(8)
C40 C39 C44 C43 1.9(10)
C42 C43 C44 C39 0.6(9)
